data_7108096
loop_
_publ_author_name
'Bidraha Bagh'
'Nora C. Breit'
'Joe B. Gilroy'
'Gabriele Schatte'
'Jens Muller'

_publ_section_title
;
 Ferrocenophanes with gallium and silicon as alternating bridges
;
_journal_name_full Chem.Commun.
_journal_page_first 7823
_journal_paper_doi 10.1039/c2cc32967k
_journal_volume 48
_journal_year 2012
_chemical_formula_moiety 'C34 H42 Fe2 Ga N Si2'
_chemical_formula_sum 'C34 H42 Fe2 Ga N Si2'
_chemical_formula_weight 702.29
_chemical_name_systematic
;
?
;
_space_group_IT_number 14
_symmetry_cell_setting monoclinic
_symmetry_space_group_name_Hall '-P 2ybc'
_symmetry_space_group_name_H-M 'P 1 21/c 1'
_atom_sites_solution_hydrogens geom
_atom_sites_solution_primary direct
_atom_sites_solution_secondary difmap
_cell_angle_alpha 90.00
_cell_angle_beta 99.9950(6)
_cell_angle_gamma 90.00
_cell_formula_units_Z 4
_cell_length_a 9.63300(10)
_cell_length_b 10.86300(10)
_cell_length_c 31.8490(4)
_cell_measurement_reflns_used 17143
_cell_measurement_temperature 173(2)
_cell_measurement_theta_max 30.03
_cell_measurement_theta_min 1.00
_cell_volume 3282.20(6)
_computing_cell_refinement 'HKL DENZO and SCALEPACK, Bruker AXS/Nonius'
_computing_data_collection 'COLLECT, Bruker AXS/Nonius'
_computing_data_reduction 'HKL DENZO and SCALEPACK, Bruker AXS/Nonius'
_computing_molecular_graphics ' XP (SHELXTL-NT v6.14, Bruker AXS)'
_computing_publication_material 'WinGX v1.80.05 2009 (L. J. Farrugia)'
_computing_structure_refinement 'SHELXL-97 (Sheldrick, 2008)'
_computing_structure_solution
; SIR-2004 (M. C. Burla, R. Caliandro, M. Camalli, B. Carrozzini,
G. L. Cascarano, L. De Caro, C. Giacovazzo, G. Polidori
and R. Spagna, 2005)
;
_diffrn_ambient_temperature 173(2)
_diffrn_detector_area_resol_mean 9
_diffrn_measured_fraction_theta_full 0.997
_diffrn_measured_fraction_theta_max 0.997
_diffrn_measurement_device '95mm CCD camera on \k-goniostat'
_diffrn_measurement_device_type 'KappaCCD (BruKer AXS-Nonius, FR540C)'
_diffrn_measurement_method 'CCD rotation images, thick slices'
_diffrn_radiation_monochromator 'horizonally mounted graphite crystal'
_diffrn_radiation_source 'Nonius FR590D, fine-focus sealed tube'
_diffrn_radiation_type MoK\a
_diffrn_radiation_wavelength 0.71069
_diffrn_reflns_av_R_equivalents 0.0519
_diffrn_reflns_av_sigmaI/netI 0.0415
_diffrn_reflns_limit_h_max 13
_diffrn_reflns_limit_h_min -13
_diffrn_reflns_limit_k_max 15
_diffrn_reflns_limit_k_min -15
_diffrn_reflns_limit_l_max 44
_diffrn_reflns_limit_l_min -44
_diffrn_reflns_number 33427
_diffrn_reflns_theta_full 29.99
_diffrn_reflns_theta_max 29.99
_diffrn_reflns_theta_min 3.01
_exptl_absorpt_coefficient_mu 1.784
_exptl_absorpt_correction_T_max 0.9161
_exptl_absorpt_correction_T_min 0.7396
_exptl_absorpt_correction_type multi-scan
_exptl_absorpt_process_details 'HKL Scalepack (Otwinowski & Minor 1997)'
_exptl_crystal_colour yellow
_exptl_crystal_density_diffrn 1.421
_exptl_crystal_density_method 'not measured'
_exptl_crystal_description plate
_exptl_crystal_F_000 1456
_exptl_crystal_size_max 0.18
_exptl_crystal_size_mid 0.08
_exptl_crystal_size_min 0.05
_refine_diff_density_max 0.462
_refine_diff_density_min -0.345
_refine_diff_density_rms 0.076
_refine_ls_extinction_method none
_refine_ls_goodness_of_fit_ref 1.022
_refine_ls_hydrogen_treatment constr
_refine_ls_matrix_type full
_refine_ls_number_parameters 368
_refine_ls_number_reflns 9546
_refine_ls_number_restraints 0
_refine_ls_restrained_S_all 1.022
_refine_ls_R_factor_all 0.0570
_refine_ls_R_factor_gt 0.0353
_refine_ls_shift/su_max 0.001
_refine_ls_shift/su_mean 0.000
_refine_ls_structure_factor_coef Fsqd
_refine_ls_weighting_details 'calc w=1/[\s^2^(Fo^2^)+(0.0286P)^2^+2.2087P] where P=(Fo^2^+2Fc^2^)/3'
_refine_ls_weighting_scheme calc
_refine_ls_wR_factor_gt 0.0722
_refine_ls_wR_factor_ref 0.0806
_reflns_number_gt 7309
_reflns_number_total 9546
_reflns_threshold_expression >2sigma(I)
_cod_data_source_file c2cc32967k.txt
_cod_data_source_block 6b
_cod_original_sg_symbol_H-M 'P 21/c '
_cod_database_code 7108096

loop_
_symmetry_equiv_pos_as_xyz
'x, y, z'
'-x, y+1/2, -z+1/2'
'-x, -y, -z'
'x, -y-1/2, z-1/2'

loop_
_atom_site_label
_atom_site_type_symbol
_atom_site_fract_x
_atom_site_fract_y
_atom_site_fract_z
_atom_site_U_iso_or_equiv
_atom_site_adp_type
_atom_site_occupancy
_atom_site_symmetry_multiplicity
_atom_site_calc_flag
_atom_site_refinement_flags
Fe1 Fe 0.29763(3) 0.35488(3) 0.194703(9) 0.02120(7) Uani 1 1 d .
Fe2 Fe -0.20129(3) 0.17873(3) 0.122138(9) 0.02256(7) Uani 1 1 d .
Ga1 Ga 0.15879(2) 0.083793(19) 0.135577(7) 0.02008(6) Uani 1 1 d .
Si1 Si -0.06553(6) 0.45629(5) 0.177597(18) 0.02224(12) Uani 1 1 d .
Si2 Si 0.26736(7) 0.33745(6) -0.01876(2) 0.02978(14) Uani 1 1 d .
N1 N 0.24357(17) -0.10060(15) 0.13585(6) 0.0238(4) Uani 1 1 d .
C1 C 0.2184(2) 0.09748(19) 0.07953(6) 0.0237(4) Uani 1 1 d .
C2 C 0.2622(2) -0.01558(19) 0.06508(7) 0.0260(4) Uani 1 1 d .
C3 C 0.3180(2) -0.0230(2) 0.02772(7) 0.0314(5) Uani 1 1 d .
H3 H 0.3512 -0.0997 0.0190 0.038 Uiso 1 1 calc .
C4 C 0.3251(2) 0.0815(2) 0.00310(7) 0.0310(5) Uani 1 1 d .
H4 H 0.3633 0.0753 -0.0224 0.037 Uiso 1 1 calc .
C5 C 0.2776(2) 0.1951(2) 0.01498(6) 0.0265(4) Uani 1 1 d .
C6 C 0.2277(2) 0.20000(19) 0.05403(7) 0.0260(4) Uani 1 1 d .
H6 H 0.1990 0.2774 0.0634 0.031 Uiso 1 1 calc .
C7 C 0.2361(3) -0.12923(19) 0.09000(7) 0.0306(5) Uani 1 1 d .
H7A H 0.1419 -0.1632 0.0783 0.037 Uiso 1 1 calc R
H7B H 0.3074 -0.1926 0.0868 0.037 Uiso 1 1 calc R
C8 C 0.3921(2) -0.1025(2) 0.15718(8) 0.0370(5) Uani 1 1 d .
H8A H 0.4295 -0.1861 0.1564 0.044 Uiso 1 1 calc R
H8B H 0.3983 -0.0763 0.1869 0.044 Uiso 1 1 calc R
H8C H 0.4471 -0.0462 0.1425 0.044 Uiso 1 1 calc R
C9 C 0.1626(3) -0.1923(2) 0.15586(8) 0.0359(5) Uani 1 1 d .
H9A H 0.0628 -0.1873 0.1428 0.043 Uiso 1 1 calc R
H9B H 0.1729 -0.1754 0.1865 0.043 Uiso 1 1 calc R
H9C H 0.1983 -0.2750 0.1516 0.043 Uiso 1 1 calc R
C10 C -0.1000(3) 0.3941(2) 0.22965(7) 0.0337(5) Uani 1 1 d .
H10A H -0.1986 0.4090 0.2321 0.040 Uiso 1 1 calc R
H10B H -0.0382 0.4354 0.2531 0.040 Uiso 1 1 calc R
H10C H -0.0812 0.3054 0.2310 0.040 Uiso 1 1 calc R
C11 C -0.1405(2) 0.6160(2) 0.17114(8) 0.0323(5) Uani 1 1 d .
H11A H -0.1304 0.6483 0.1431 0.039 Uiso 1 1 calc R
H11B H -0.0898 0.6694 0.1935 0.039 Uiso 1 1 calc R
H11C H -0.2406 0.6137 0.1735 0.039 Uiso 1 1 calc R
C12 C 0.3809(3) 0.3209(2) -0.06032(8) 0.0433(6) Uani 1 1 d .
H12A H 0.3784 0.3974 -0.0767 0.052 Uiso 1 1 calc R
H12B H 0.3459 0.2528 -0.0795 0.052 Uiso 1 1 calc R
H12C H 0.4781 0.3037 -0.0466 0.052 Uiso 1 1 calc R
C13 C 0.0805(3) 0.3599(3) -0.04509(10) 0.0535(8) Uani 1 1 d .
H13A H 0.0198 0.3617 -0.0234 0.064 Uiso 1 1 calc R
H13B H 0.0518 0.2918 -0.0649 0.064 Uiso 1 1 calc R
H13C H 0.0717 0.4379 -0.0608 0.064 Uiso 1 1 calc R
C14 C 0.3224(3) 0.4725(2) 0.01630(8) 0.0393(6) Uani 1 1 d .
H14A H 0.3254 0.5461 -0.0013 0.047 Uiso 1 1 calc R
H14B H 0.4162 0.4573 0.0331 0.047 Uiso 1 1 calc R
H14C H 0.2547 0.4850 0.0356 0.047 Uiso 1 1 calc R
C20 C 0.2745(2) 0.16607(17) 0.18412(7) 0.0224(4) Uani 1 1 d .
C21 C 0.2393(2) 0.20040(19) 0.22433(7) 0.0258(4) Uani 1 1 d .
H21 H 0.1506 0.1863 0.2326 0.031 Uiso 1 1 calc .
C22 C 0.3559(2) 0.2587(2) 0.25001(7) 0.0333(5) Uani 1 1 d .
H22 H 0.3589 0.2902 0.2780 0.040 Uiso 1 1 calc .
C23 C 0.4676(2) 0.2610(2) 0.22609(8) 0.0349(5) Uani 1 1 d .
H23 H 0.5592 0.2940 0.2353 0.042 Uiso 1 1 calc .
C24 C 0.4179(2) 0.20518(19) 0.18596(8) 0.0292(5) Uani 1 1 d .
H24 H 0.4712 0.1952 0.1637 0.035 Uiso 1 1 calc .
C25 C 0.1267(2) 0.47071(17) 0.17717(6) 0.0218(4) Uani 1 1 d .
C26 C 0.2274(2) 0.52142(19) 0.21158(7) 0.0293(5) Uani 1 1 d .
H26 H 0.2080 0.5427 0.2389 0.035 Uiso 1 1 calc .
C27 C 0.3599(2) 0.5346(2) 0.19838(8) 0.0347(5) Uani 1 1 d .
H27 H 0.4437 0.5658 0.2152 0.042 Uiso 1 1 calc .
C28 C 0.3450(2) 0.4932(2) 0.15589(8) 0.0316(5) Uani 1 1 d .
H28 H 0.4172 0.4913 0.1390 0.038 Uiso 1 1 calc .
C29 C 0.2032(2) 0.45486(19) 0.14271(7) 0.0243(4) Uani 1 1 d .
H29 H 0.1649 0.4235 0.1153 0.029 Uiso 1 1 calc .
C30 C -0.1623(2) 0.36490(18) 0.13226(7) 0.0254(4) Uani 1 1 d .
C31 C -0.1239(2) 0.3244(2) 0.09329(7) 0.0316(5) Uani 1 1 d .
H31 H -0.0322 0.3300 0.0863 0.038 Uiso 1 1 calc .
C32 C -0.2443(3) 0.2742(2) 0.06655(8) 0.0462(7) Uani 1 1 d .
H32 H -0.2468 0.2410 0.0388 0.055 Uiso 1 1 calc .
C33 C -0.3593(3) 0.2823(2) 0.08838(10) 0.0492(7) Uani 1 1 d .
H33 H -0.4529 0.2556 0.0780 0.059 Uiso 1 1 calc .
C34 C -0.3104(2) 0.3373(2) 0.12844(9) 0.0376(6) Uani 1 1 d .
H34 H -0.3665 0.3536 0.1496 0.045 Uiso 1 1 calc .
C35 C -0.0392(2) 0.05316(18) 0.13882(7) 0.0225(4) Uani 1 1 d .
C36 C -0.1458(2) 0.00714(19) 0.10521(7) 0.0274(4) Uani 1 1 d .
H36 H -0.1306 -0.0169 0.0777 0.033 Uiso 1 1 calc .
C37 C -0.2775(2) 0.00322(19) 0.11963(7) 0.0284(5) Uani 1 1 d .
H37 H -0.3645 -0.0239 0.1035 0.034 Uiso 1 1 calc .
C38 C -0.2564(2) 0.0467(2) 0.16212(7) 0.0272(4) Uani 1 1 d .
H38 H -0.3264 0.0544 0.1796 0.033 Uiso 1 1 calc .
C39 C -0.1103(2) 0.07700(18) 0.17395(6) 0.0231(4) Uani 1 1 d .
H39 H -0.0670 0.1081 0.2009 0.028 Uiso 1 1 calc .

loop_
_atom_site_aniso_label
_atom_site_aniso_U_11
_atom_site_aniso_U_22
_atom_site_aniso_U_33
_atom_site_aniso_U_23
_atom_site_aniso_U_13
_atom_site_aniso_U_12
Fe1 0.01937(14) 0.01778(14) 0.02549(15) 0.00054(11) 0.00121(11) -0.00161(10)
Fe2 0.01928(14) 0.02165(15) 0.02527(15) 0.00180(12) -0.00026(11) -0.00126(11)
Ga1 0.01903(11) 0.01829(11) 0.02368(11) 0.00210(8) 0.00586(8) 0.00044(8)
Si1 0.0227(3) 0.0207(3) 0.0245(3) 0.0005(2) 0.0072(2) 0.0013(2)
Si2 0.0318(3) 0.0319(3) 0.0249(3) 0.0053(2) 0.0029(2) -0.0076(3)
N1 0.0235(8) 0.0199(8) 0.0287(9) 0.0019(7) 0.0064(7) 0.0003(7)
C1 0.0212(9) 0.0252(10) 0.0252(10) 0.0009(8) 0.0060(8) -0.0006(8)
C2 0.0263(10) 0.0251(10) 0.0264(10) -0.0007(8) 0.0040(8) -0.0030(8)
C3 0.0404(12) 0.0271(11) 0.0277(11) -0.0047(9) 0.0089(10) 0.0019(9)
C4 0.0348(12) 0.0375(12) 0.0223(10) -0.0038(9) 0.0091(9) -0.0027(10)
C5 0.0263(10) 0.0304(11) 0.0221(10) 0.0009(8) 0.0025(8) -0.0055(8)
C6 0.0277(10) 0.0256(10) 0.0258(10) -0.0009(8) 0.0075(8) -0.0005(8)
C7 0.0407(12) 0.0200(10) 0.0318(12) -0.0025(9) 0.0085(10) -0.0010(9)
C8 0.0294(12) 0.0301(12) 0.0491(15) -0.0021(11) 0.0001(10) 0.0087(9)
C9 0.0442(14) 0.0221(11) 0.0452(14) 0.0063(10) 0.0181(11) 0.0014(10)
C10 0.0401(13) 0.0327(12) 0.0306(12) 0.0016(10) 0.0129(10) -0.0029(10)
C11 0.0328(12) 0.0274(11) 0.0387(13) -0.0010(10) 0.0122(10) 0.0052(9)
C12 0.0570(16) 0.0444(15) 0.0314(13) 0.0006(11) 0.0158(12) -0.0134(12)
C13 0.0417(15) 0.0580(18) 0.0555(18) 0.0200(14) -0.0066(13) -0.0069(13)
C14 0.0496(15) 0.0337(13) 0.0340(13) 0.0024(10) 0.0055(11) -0.0072(11)
C20 0.0199(9) 0.0169(9) 0.0302(11) 0.0037(8) 0.0039(8) 0.0002(7)
C21 0.0295(11) 0.0224(10) 0.0247(10) 0.0046(8) 0.0027(8) -0.0034(8)
C22 0.0382(12) 0.0305(12) 0.0267(11) 0.0057(9) -0.0068(9) -0.0044(10)
C23 0.0214(10) 0.0262(11) 0.0517(15) 0.0077(10) -0.0091(10) -0.0001(8)
C24 0.0220(10) 0.0216(10) 0.0440(13) 0.0026(9) 0.0059(9) 0.0015(8)
C25 0.0236(9) 0.0171(9) 0.0247(10) 0.0005(8) 0.0041(8) 0.0008(7)
C26 0.0332(11) 0.0214(10) 0.0315(11) -0.0063(9) 0.0004(9) 0.0012(8)
C27 0.0259(11) 0.0189(10) 0.0558(15) -0.0009(10) -0.0026(10) -0.0051(8)
C28 0.0248(10) 0.0239(10) 0.0484(14) 0.0095(10) 0.0127(10) 0.0009(8)
C29 0.0247(10) 0.0226(10) 0.0258(10) 0.0039(8) 0.0050(8) 0.0016(8)
C30 0.0244(10) 0.0198(10) 0.0310(11) 0.0043(8) 0.0021(8) 0.0007(8)
C31 0.0428(13) 0.0257(11) 0.0261(11) 0.0031(9) 0.0053(10) -0.0080(9)
C32 0.0718(19) 0.0315(13) 0.0261(12) 0.0088(10) -0.0173(12) -0.0121(12)
C33 0.0344(13) 0.0319(13) 0.0698(19) 0.0129(13) -0.0236(13) -0.0018(10)
C34 0.0226(11) 0.0246(11) 0.0635(17) 0.0057(11) 0.0016(11) 0.0036(9)
C35 0.0200(9) 0.0197(9) 0.0285(10) 0.0016(8) 0.0061(8) 0.0018(7)
C36 0.0272(10) 0.0220(10) 0.0331(11) -0.0039(9) 0.0055(9) 0.0001(8)
C37 0.0230(10) 0.0233(10) 0.0376(12) -0.0011(9) 0.0014(9) -0.0068(8)
C38 0.0232(10) 0.0276(10) 0.0326(11) 0.0036(9) 0.0097(9) -0.0017(8)
C39 0.0197(9) 0.0239(10) 0.0249(10) 0.0043(8) 0.0018(8) 0.0003(8)

loop_
_atom_type_symbol
_atom_type_description
_atom_type_scat_dispersion_real
_atom_type_scat_dispersion_imag
_atom_type_scat_source
C C 0.0033 0.0016 'International Tables Vol C Tables 4.2.6.8 and 6.1.1.4'
H H 0.0000 0.0000 'International Tables Vol C Tables 4.2.6.8 and 6.1.1.4'
Fe Fe 0.3463 0.8444 'International Tables Vol C Tables 4.2.6.8 and 6.1.1.4'
Ga Ga 0.2307 1.6083 'International Tables Vol C Tables 4.2.6.8 and 6.1.1.4'
N N 0.0061 0.0033 'International Tables Vol C Tables 4.2.6.8 and 6.1.1.4'
Si Si 0.0817 0.0704 'International Tables Vol C Tables 4.2.6.8 and 6.1.1.4'

loop_
_geom_angle_atom_site_label_1
_geom_angle_atom_site_label_2
_geom_angle_atom_site_label_3
_geom_angle
C26 Fe1 C23 126.21(9)
C26 Fe1 C27 40.73(9)
C23 Fe1 C27 104.33(9)
C26 Fe1 C22 106.35(9)
C23 Fe1 C22 40.83(10)
C27 Fe1 C22 113.98(10)
C26 Fe1 C24 164.85(9)
C23 Fe1 C24 40.74(9)
C27 Fe1 C24 126.98(9)
C22 Fe1 C24 68.44(10)
C26 Fe1 C28 68.04(9)
C23 Fe1 C28 114.78(9)
C27 Fe1 C28 40.35(10)
C22 Fe1 C28 147.16(9)
C24 Fe1 C28 108.12(9)
C26 Fe1 C21 118.39(9)
C23 Fe1 C21 68.05(9)
C27 Fe1 C21 149.10(10)
C22 Fe1 C21 40.57(8)
C24 Fe1 C21 67.58(9)
C28 Fe1 C21 170.43(9)
C26 Fe1 C29 67.81(9)
C23 Fe1 C29 149.89(10)
C27 Fe1 C29 67.99(9)
C22 Fe1 C29 169.27(9)
C24 Fe1 C29 119.52(9)
C28 Fe1 C29 40.51(8)
C21 Fe1 C29 133.19(8)
C26 Fe1 C25 41.07(8)
C23 Fe1 C25 165.97(9)
C27 Fe1 C25 69.27(8)
C22 Fe1 C25 129.09(9)
C24 Fe1 C25 152.86(9)
C28 Fe1 C25 68.97(8)
C21 Fe1 C25 110.64(8)
C29 Fe1 C25 40.68(8)
C26 Fe1 C20 152.37(8)
C23 Fe1 C20 68.98(8)
C27 Fe1 C20 166.74(9)
C22 Fe1 C20 68.98(9)
C24 Fe1 C20 40.72(8)
C28 Fe1 C20 130.82(9)
C21 Fe1 C20 40.45(8)
C29 Fe1 C20 111.69(8)
C25 Fe1 C20 119.77(8)
C32 Fe2 C31 40.98(9)
C32 Fe2 C36 105.04(10)
C31 Fe2 C36 117.28(9)
C32 Fe2 C37 115.17(9)
C31 Fe2 C37 150.07(9)
C36 Fe2 C37 40.86(8)
C32 Fe2 C33 40.48(12)
C31 Fe2 C33 68.42(10)
C36 Fe2 C33 124.78(10)
C37 Fe2 C33 105.30(9)
C32 Fe2 C34 67.99(12)
C31 Fe2 C34 67.95(10)
C36 Fe2 C34 163.56(9)
C37 Fe2 C34 127.10(9)
C33 Fe2 C34 40.46(11)
C32 Fe2 C38 149.71(10)
C31 Fe2 C38 168.51(9)
C36 Fe2 C38 68.42(9)
C37 Fe2 C38 40.49(9)
C33 Fe2 C38 117.58(10)
C34 Fe2 C38 109.60(10)
C32 Fe2 C39 165.89(11)
C31 Fe2 C39 130.01(9)
C36 Fe2 C39 67.97(9)
C37 Fe2 C39 68.21(8)
C33 Fe2 C39 153.56(11)
C34 Fe2 C39 121.98(10)
C38 Fe2 C39 40.86(8)
C32 Fe2 C35 126.18(11)
C31 Fe2 C35 107.99(9)
C36 Fe2 C35 40.96(8)
C37 Fe2 C35 69.19(8)
C33 Fe2 C35 163.21(11)
C34 Fe2 C35 155.00(9)
C38 Fe2 C35 69.19(8)
C39 Fe2 C35 40.66(8)
C32 Fe2 C30 69.00(9)
C31 Fe2 C30 40.60(9)
C36 Fe2 C30 152.30(8)
C37 Fe2 C30 166.60(9)
C33 Fe2 C30 69.07(9)
C34 Fe2 C30 41.00(8)
C38 Fe2 C30 130.25(9)
C39 Fe2 C30 111.09(8)
C35 Fe2 C30 119.64(8)
C35 Ga1 C20 117.54(8)
C35 Ga1 C1 120.01(8)
C20 Ga1 C1 117.70(8)
C35 Ga1 N1 102.31(7)
C20 Ga1 N1 104.89(7)
C1 Ga1 N1 84.51(7)
C25 Si1 C30 113.82(9)
C25 Si1 C10 111.50(10)
C30 Si1 C10 110.62(10)
C25 Si1 C11 106.63(10)
C30 Si1 C11 106.04(10)
C10 Si1 C11 107.83(11)
C14 Si2 C13 108.58(14)
C14 Si2 C12 111.09(12)
C13 Si2 C12 109.42(13)
C14 Si2 C5 108.93(10)
C13 Si2 C5 108.40(11)
C12 Si2 C5 110.35(11)
C8 N1 C9 109.58(18)
C8 N1 C7 109.17(18)
C9 N1 C7 110.18(17)
C8 N1 Ga1 110.50(13)
C9 N1 Ga1 113.52(13)
C7 N1 Ga1 103.69(12)
C6 C1 C2 117.14(19)
C6 C1 Ga1 130.33(16)
C2 C1 Ga1 112.49(15)
C3 C2 C1 121.00(19)
C3 C2 C7 121.72(19)
C1 C2 C7 117.13(18)
C4 C3 C2 120.0(2)
C4 C3 H3 120.0
C2 C3 H3 120.0
C3 C4 C5 121.4(2)
C3 C4 H4 119.3
C5 C4 H4 119.3
C4 C5 C6 116.87(19)
C4 C5 Si2 124.22(16)
C6 C5 Si2 118.83(16)
C1 C6 C5 123.47(19)
C1 C6 H6 118.3
C5 C6 H6 118.3
N1 C7 C2 111.20(17)
N1 C7 H7A 109.4
C2 C7 H7A 109.4
N1 C7 H7B 109.4
C2 C7 H7B 109.4
H7A C7 H7B 108.0
N1 C8 H8A 109.5
N1 C8 H8B 109.5
H8A C8 H8B 109.5
N1 C8 H8C 109.5
H8A C8 H8C 109.5
H8B C8 H8C 109.5
N1 C9 H9A 109.5
N1 C9 H9B 109.5
H9A C9 H9B 109.5
N1 C9 H9C 109.5
H9A C9 H9C 109.5
H9B C9 H9C 109.5
Si1 C10 H10A 109.5
Si1 C10 H10B 109.5
H10A C10 H10B 109.5
Si1 C10 H10C 109.5
H10A C10 H10C 109.5
H10B C10 H10C 109.5
Si1 C11 H11A 109.5
Si1 C11 H11B 109.5
H11A C11 H11B 109.5
Si1 C11 H11C 109.5
H11A C11 H11C 109.5
H11B C11 H11C 109.5
Si2 C12 H12A 109.5
Si2 C12 H12B 109.5
H12A C12 H12B 109.5
Si2 C12 H12C 109.5
H12A C12 H12C 109.5
H12B C12 H12C 109.5
Si2 C13 H13A 109.5
Si2 C13 H13B 109.5
H13A C13 H13B 109.5
Si2 C13 H13C 109.5
H13A C13 H13C 109.5
H13B C13 H13C 109.5
Si2 C14 H14A 109.5
Si2 C14 H14B 109.5
H14A C14 H14B 109.5
Si2 C14 H14C 109.5
H14A C14 H14C 109.5
H14B C14 H14C 109.5
C21 C20 C24 105.20(18)
C21 C20 Ga1 129.44(15)
C24 C20 Ga1 125.36(16)
C21 C20 Fe1 68.52(11)
C24 C20 Fe1 68.11(11)
Ga1 C20 Fe1 127.39(10)
C22 C21 C20 110.20(19)
C22 C21 Fe1 69.35(12)
C20 C21 Fe1 71.03(11)
C22 C21 H21 124.9
C20 C21 H21 124.9
Fe1 C21 H21 126.3
C21 C22 C23 107.2(2)
C21 C22 Fe1 70.08(12)
C23 C22 Fe1 69.45(12)
C21 C22 H22 126.4
C23 C22 H22 126.4
Fe1 C22 H22 125.7
C24 C23 C22 107.79(18)
C24 C23 Fe1 69.84(12)
C22 C23 Fe1 69.73(12)
C24 C23 H23 126.1
C22 C23 H23 126.1
Fe1 C23 H23 125.9
C23 C24 C20 109.6(2)
C23 C24 Fe1 69.41(12)
C20 C24 Fe1 71.17(11)
C23 C24 H24 125.2
C20 C24 H24 125.2
Fe1 C24 H24 125.8
C29 C25 C26 105.09(18)
C29 C25 Si1 129.75(15)
C26 C25 Si1 124.48(16)
C29 C25 Fe1 69.11(11)
C26 C25 Fe1 68.18(11)
Si1 C25 Fe1 133.85(10)
C27 C26 C25 109.58(19)
C27 C26 Fe1 69.79(12)
C25 C26 Fe1 70.75(11)
C27 C26 H26 125.2
C25 C26 H26 125.2
Fe1 C26 H26 125.8
C28 C27 C26 107.77(19)
C28 C27 Fe1 70.10(12)
C26 C27 Fe1 69.48(12)
C28 C27 H27 126.1
C26 C27 H27 126.1
Fe1 C27 H27 125.9
C27 C28 C29 108.05(19)
C27 C28 Fe1 69.55(13)
C29 C28 Fe1 70.07(12)
C27 C28 H28 126.0
C29 C28 H28 126.0
Fe1 C28 H28 126.0
C28 C29 C25 109.52(19)
C28 C29 Fe1 69.42(12)
C25 C29 Fe1 70.21(11)
C28 C29 H29 125.2
C25 C29 H29 125.2
Fe1 C29 H29 126.7
C31 C30 C34 105.4(2)
C31 C30 Si1 131.98(16)
C34 C30 Si1 122.06(17)
C31 C30 Fe2 68.31(12)
C34 C30 Fe2 68.53(12)
Si1 C30 Fe2 133.91(11)
C32 C31 C30 109.4(2)
C32 C31 Fe2 69.37(13)
C30 C31 Fe2 71.09(12)
C32 C31 H31 125.3
C30 C31 H31 125.3
Fe2 C31 H31 125.8
C33 C32 C31 108.0(2)
C33 C32 Fe2 70.18(14)
C31 C32 Fe2 69.65(13)
C33 C32 H32 126.0
C31 C32 H32 126.0
Fe2 C32 H32 125.8
C32 C33 C34 107.7(2)
C32 C33 Fe2 69.35(14)
C34 C33 Fe2 69.90(13)
C32 C33 H33 126.1
C34 C33 H33 126.1
Fe2 C33 H33 126.2
C33 C34 C30 109.5(2)
C33 C34 Fe2 69.64(14)
C30 C34 Fe2 70.47(12)
C33 C34 H34 125.2
C30 C34 H34 125.2
Fe2 C34 H34 126.2
C39 C35 C36 105.55(17)
C39 C35 Ga1 127.79(15)
C36 C35 Ga1 126.60(15)
C39 C35 Fe2 68.93(11)
C36 C35 Fe2 68.23(11)
Ga1 C35 Fe2 124.93(10)
C37 C36 C35 109.36(19)
C37 C36 Fe2 69.65(12)
C35 C36 Fe2 70.80(11)
C37 C36 H36 125.3
C35 C36 H36 125.3
Fe2 C36 H36 125.8
C38 C37 C36 108.10(18)
C38 C37 Fe2 70.08(12)
C36 C37 Fe2 69.49(12)
C38 C37 H37 125.9
C36 C37 H37 125.9
Fe2 C37 H37 126.1
C37 C38 C39 107.45(18)
C37 C38 Fe2 69.43(12)
C39 C38 Fe2 69.71(11)
C37 C38 H38 126.3
C39 C38 H38 126.3
Fe2 C38 H38 126.2
C38 C39 C35 109.54(18)
C38 C39 Fe2 69.43(11)
C35 C39 Fe2 70.42(11)
C38 C39 H39 125.2
C35 C39 H39 125.2
Fe2 C39 H39 126.5

loop_
_geom_bond_atom_site_label_1
_geom_bond_atom_site_label_2
_geom_bond_distance
Fe1 C26 2.036(2)
Fe1 C23 2.038(2)
Fe1 C27 2.040(2)
Fe1 C22 2.041(2)
Fe1 C24 2.043(2)
Fe1 C28 2.047(2)
Fe1 C21 2.051(2)
Fe1 C29 2.056(2)
Fe1 C25 2.0706(19)
Fe1 C20 2.0843(19)
Fe2 C32 2.031(2)
Fe2 C31 2.035(2)
Fe2 C36 2.037(2)
Fe2 C37 2.040(2)
Fe2 C33 2.042(2)
Fe2 C34 2.046(2)
Fe2 C38 2.048(2)
Fe2 C39 2.0519(19)
Fe2 C35 2.0718(19)
Fe2 C30 2.072(2)
Ga1 C35 1.9566(19)
Ga1 C20 1.958(2)
Ga1 C1 1.973(2)
Ga1 N1 2.1626(16)
Si1 C25 1.861(2)
Si1 C30 1.863(2)
Si1 C10 1.872(2)
Si1 C11 1.877(2)
Si2 C14 1.864(2)
Si2 C13 1.865(3)
Si2 C12 1.866(2)
Si2 C5 1.876(2)
N1 C8 1.473(3)
N1 C9 1.476(3)
N1 C7 1.483(3)
C1 C6 1.390(3)
C1 C2 1.402(3)
C2 C3 1.390(3)
C2 C7 1.512(3)
C3 C4 1.389(3)
C3 H3 0.9500
C4 C5 1.391(3)
C4 H4 0.9500
C5 C6 1.410(3)
C6 H6 0.9500
C7 H7A 0.9900
C7 H7B 0.9900
C8 H8A 0.9800
C8 H8B 0.9800
C8 H8C 0.9800
C9 H9A 0.9800
C9 H9B 0.9800
C9 H9C 0.9800
C10 H10A 0.9800
C10 H10B 0.9800
C10 H10C 0.9800
C11 H11A 0.9800
C11 H11B 0.9800
C11 H11C 0.9800
C12 H12A 0.9800
C12 H12B 0.9800
C12 H12C 0.9800
C13 H13A 0.9800
C13 H13B 0.9800
C13 H13C 0.9800
C14 H14A 0.9800
C14 H14B 0.9800
C14 H14C 0.9800
C20 C21 1.430(3)
C20 C24 1.437(3)
C21 C22 1.419(3)
C21 H21 0.9500
C22 C23 1.423(3)
C22 H22 0.9500
C23 C24 1.421(3)
C23 H23 0.9500
C24 H24 0.9500
C25 C29 1.434(3)
C25 C26 1.441(3)
C26 C27 1.419(3)
C26 H26 0.9500
C27 C28 1.410(3)
C27 H27 0.9500
C28 C29 1.420(3)
C28 H28 0.9500
C29 H29 0.9500
C30 C31 1.425(3)
C30 C34 1.442(3)
C31 C32 1.423(3)
C31 H31 0.9500
C32 C33 1.409(4)
C32 H32 0.9500
C33 C34 1.414(4)
C33 H33 0.9500
C34 H34 0.9500
C35 C39 1.433(3)
C35 C36 1.438(3)
C36 C37 1.423(3)
C36 H36 0.9500
C37 C38 1.414(3)
C37 H37 0.9500
C38 C39 1.431(3)
C38 H38 0.9500
C39 H39 0.9500

loop_
_geom_torsion_atom_site_label_1
_geom_torsion_atom_site_label_2
_geom_torsion_atom_site_label_3
_geom_torsion_atom_site_label_4
_geom_torsion
C35 Ga1 N1 C8 -147.99(15)
C20 Ga1 N1 C8 -24.78(16)
C1 Ga1 N1 C8 92.45(16)
C35 Ga1 N1 C9 -24.42(16)
C20 Ga1 N1 C9 98.79(16)
C1 Ga1 N1 C9 -143.98(16)
C35 Ga1 N1 C7 95.14(14)
C20 Ga1 N1 C7 -141.65(13)
C1 Ga1 N1 C7 -24.42(13)
C35 Ga1 C1 C6 90.5(2)
C20 Ga1 C1 C6 -64.5(2)
N1 Ga1 C1 C6 -168.4(2)
C35 Ga1 C1 C2 -92.07(16)
C20 Ga1 C1 C2 112.94(15)
N1 Ga1 C1 C2 8.99(15)
C6 C1 C2 C3 2.6(3)
Ga1 C1 C2 C3 -175.17(17)
C6 C1 C2 C7 -172.94(19)
Ga1 C1 C2 C7 9.3(2)
C1 C2 C3 C4 -2.9(3)
C7 C2 C3 C4 172.5(2)
C2 C3 C4 C5 0.1(3)
C3 C4 C5 C6 2.7(3)
C3 C4 C5 Si2 -173.99(18)
C14 Si2 C5 C4 -140.73(19)
C13 Si2 C5 C4 101.3(2)
C12 Si2 C5 C4 -18.5(2)
C14 Si2 C5 C6 42.6(2)
C13 Si2 C5 C6 -75.3(2)
C12 Si2 C5 C6 164.85(17)
C2 C1 C6 C5 0.3(3)
Ga1 C1 C6 C5 177.68(16)
C4 C5 C6 C1 -3.0(3)
Si2 C5 C6 C1 173.91(16)
C8 N1 C7 C2 -83.3(2)
C9 N1 C7 C2 156.28(18)
Ga1 N1 C7 C2 34.46(19)
C3 C2 C7 N1 152.8(2)
C1 C2 C7 N1 -31.7(3)
C35 Ga1 C20 C21 5.4(2)
C1 Ga1 C20 C21 161.03(17)
N1 Ga1 C20 C21 -107.38(18)
C35 Ga1 C20 C24 -174.53(16)
C1 Ga1 C20 C24 -18.9(2)
N1 Ga1 C20 C24 72.68(18)
C35 Ga1 C20 Fe1 -86.42(14)
C1 Ga1 C20 Fe1 69.20(14)
N1 Ga1 C20 Fe1 160.78(11)
C26 Fe1 C20 C21 -48.7(2)
C23 Fe1 C20 C21 80.41(14)
C27 Fe1 C20 C21 142.1(4)
C22 Fe1 C20 C21 36.53(12)
C24 Fe1 C20 C21 117.50(17)
C28 Fe1 C20 C21 -174.43(12)
C29 Fe1 C20 C21 -131.97(12)
C25 Fe1 C20 C21 -87.42(13)
C26 Fe1 C20 C24 -166.16(18)
C23 Fe1 C20 C24 -37.09(14)
C27 Fe1 C20 C24 24.6(4)
C22 Fe1 C20 C24 -80.97(14)
C28 Fe1 C20 C24 68.07(16)
C21 Fe1 C20 C24 -117.50(17)
C29 Fe1 C20 C24 110.54(13)
C25 Fe1 C20 C24 155.08(13)
C26 Fe1 C20 Ga1 75.3(2)
C23 Fe1 C20 Ga1 -155.63(16)
C27 Fe1 C20 Ga1 -94.0(4)
C22 Fe1 C20 Ga1 160.49(15)
C24 Fe1 C20 Ga1 -118.54(19)
C28 Fe1 C20 Ga1 -50.48(17)
C21 Fe1 C20 Ga1 123.96(18)
C29 Fe1 C20 Ga1 -8.01(15)
C25 Fe1 C20 Ga1 36.53(16)
C24 C20 C21 C22 0.1(2)
Ga1 C20 C21 C22 -179.83(15)
Fe1 C20 C21 C22 -58.41(15)
C24 C20 C21 Fe1 58.53(13)
Ga1 C20 C21 Fe1 -121.42(16)
C26 Fe1 C21 C22 -82.00(15)
C23 Fe1 C21 C22 38.41(14)
C27 Fe1 C21 C22 -42.7(2)
C24 Fe1 C21 C22 82.57(15)
C29 Fe1 C21 C22 -167.32(14)
C25 Fe1 C21 C22 -126.59(14)
C20 Fe1 C21 C22 121.32(18)
C26 Fe1 C21 C20 156.68(11)
C23 Fe1 C21 C20 -82.92(13)
C27 Fe1 C21 C20 -164.06(15)
C22 Fe1 C21 C20 -121.32(18)
C24 Fe1 C21 C20 -38.75(12)
C29 Fe1 C21 C20 71.36(15)
C25 Fe1 C21 C20 112.09(12)
C20 C21 C22 C23 -0.4(2)
Fe1 C21 C22 C23 -59.77(15)
C20 C21 C22 Fe1 59.41(15)
C26 Fe1 C22 C21 114.78(14)
C23 Fe1 C22 C21 -118.20(19)
C27 Fe1 C22 C21 157.57(13)
C24 Fe1 C22 C21 -80.27(14)
C28 Fe1 C22 C21 -170.53(15)
C29 Fe1 C22 C21 59.3(5)
C25 Fe1 C22 C21 75.49(16)
C20 Fe1 C22 C21 -36.42(13)
C26 Fe1 C22 C23 -127.02(13)
C27 Fe1 C22 C23 -84.23(15)
C24 Fe1 C22 C23 37.93(13)
C28 Fe1 C22 C23 -52.3(2)
C21 Fe1 C22 C23 118.20(19)
C29 Fe1 C22 C23 177.5(4)
C25 Fe1 C22 C23 -166.31(12)
C20 Fe1 C22 C23 81.77(14)
C21 C22 C23 C24 0.5(2)
Fe1 C22 C23 C24 -59.71(15)
C21 C22 C23 Fe1 60.17(15)
C26 Fe1 C23 C24 -169.44(13)
C27 Fe1 C23 C24 -130.91(14)
C22 Fe1 C23 C24 118.85(18)
C28 Fe1 C23 C24 -89.36(14)
C21 Fe1 C23 C24 80.68(14)
C29 Fe1 C23 C24 -60.2(2)
C25 Fe1 C23 C24 168.1(3)
C20 Fe1 C23 C24 37.07(12)
C26 Fe1 C23 C22 71.71(16)
C27 Fe1 C23 C22 110.24(14)
C24 Fe1 C23 C22 -118.85(18)
C28 Fe1 C23 C22 151.79(13)
C21 Fe1 C23 C22 -38.17(13)
C29 Fe1 C23 C22 -179.06(16)
C25 Fe1 C23 C22 49.2(4)
C20 Fe1 C23 C22 -81.78(13)
C22 C23 C24 C20 -0.4(2)
Fe1 C23 C24 C20 -60.04(14)
C22 C23 C24 Fe1 59.64(15)
C21 C20 C24 C23 0.2(2)
Ga1 C20 C24 C23 -179.88(14)
Fe1 C20 C24 C23 58.97(15)
C21 C20 C24 Fe1 -58.80(13)
Ga1 C20 C24 Fe1 121.15(15)
C26 Fe1 C24 C23 34.5(4)
C27 Fe1 C24 C23 66.45(17)
C22 Fe1 C24 C23 -38.00(13)
C28 Fe1 C24 C23 107.21(14)
C21 Fe1 C24 C23 -81.90(14)
C29 Fe1 C24 C23 149.98(13)
C25 Fe1 C24 C23 -173.70(17)
C20 Fe1 C24 C23 -120.41(19)
C26 Fe1 C24 C20 154.9(3)
C23 Fe1 C24 C20 120.41(19)
C27 Fe1 C24 C20 -173.14(13)
C22 Fe1 C24 C20 82.40(13)
C28 Fe1 C24 C20 -132.38(13)
C21 Fe1 C24 C20 38.50(12)
C29 Fe1 C24 C20 -89.61(14)
C25 Fe1 C24 C20 -53.3(2)
C30 Si1 C25 C29 20.1(2)
C10 Si1 C25 C29 146.05(18)
C11 Si1 C25 C29 -96.5(2)
C30 Si1 C25 C26 -170.87(16)
C10 Si1 C25 C26 -44.9(2)
C11 Si1 C25 C26 72.58(19)
C30 Si1 C25 Fe1 -78.89(16)
C10 Si1 C25 Fe1 47.09(18)
C11 Si1 C25 Fe1 164.55(14)
C26 Fe1 C25 C29 116.93(17)
C23 Fe1 C25 C29 144.9(3)
C27 Fe1 C25 C29 79.96(14)
C22 Fe1 C25 C29 -175.42(12)
C24 Fe1 C25 C29 -52.2(2)
C28 Fe1 C25 C29 36.64(13)
C21 Fe1 C25 C29 -133.13(12)
C20 Fe1 C25 C29 -89.29(13)
C23 Fe1 C25 C26 28.0(4)
C27 Fe1 C25 C26 -36.97(14)
C22 Fe1 C25 C26 67.65(16)
C24 Fe1 C25 C26 -169.18(18)
C28 Fe1 C25 C26 -80.30(14)
C21 Fe1 C25 C26 109.93(13)
C29 Fe1 C25 C26 -116.93(17)
C20 Fe1 C25 C26 153.77(13)
C26 Fe1 C25 Si1 -117.5(2)
C23 Fe1 C25 Si1 -89.5(4)
C27 Fe1 C25 Si1 -154.43(18)
C22 Fe1 C25 Si1 -49.81(19)
C24 Fe1 C25 Si1 73.4(2)
C28 Fe1 C25 Si1 162.25(18)
C21 Fe1 C25 Si1 -7.52(17)
C29 Fe1 C25 Si1 125.6(2)
C20 Fe1 C25 Si1 36.32(18)
C29 C25 C26 C27 -0.5(2)
Si1 C25 C26 C27 -171.77(15)
Fe1 C25 C26 C27 59.16(15)
C29 C25 C26 Fe1 -59.61(13)
Si1 C25 C26 Fe1 129.07(15)
C23 Fe1 C26 C27 67.66(17)
C22 Fe1 C26 C27 107.97(15)
C24 Fe1 C26 C27 40.4(4)
C28 Fe1 C26 C27 -37.71(14)
C21 Fe1 C26 C27 150.13(14)
C29 Fe1 C26 C27 -81.58(15)
C25 Fe1 C26 C27 -120.45(19)
C20 Fe1 C26 C27 -176.25(17)
C23 Fe1 C26 C25 -171.89(12)
C27 Fe1 C26 C25 120.45(19)
C22 Fe1 C26 C25 -131.58(13)
C24 Fe1 C26 C25 160.9(3)
C28 Fe1 C26 C25 82.74(13)
C21 Fe1 C26 C25 -89.42(13)
C29 Fe1 C26 C25 38.87(12)
C20 Fe1 C26 C25 -55.8(2)
C25 C26 C27 C28 0.2(2)
Fe1 C26 C27 C28 59.90(15)
C25 C26 C27 Fe1 -59.75(15)
C26 Fe1 C27 C28 -118.81(19)
C23 Fe1 C27 C28 111.56(14)
C22 Fe1 C27 C28 153.73(13)
C24 Fe1 C27 C28 73.43(16)
C21 Fe1 C27 C28 -177.38(15)
C29 Fe1 C27 C28 -37.73(12)
C25 Fe1 C27 C28 -81.54(13)
C20 Fe1 C27 C28 53.6(4)
C23 Fe1 C27 C26 -129.62(14)
C22 Fe1 C27 C26 -87.45(15)
C24 Fe1 C27 C26 -167.76(13)
C28 Fe1 C27 C26 118.81(19)
C21 Fe1 C27 C26 -58.6(2)
C29 Fe1 C27 C26 81.08(14)
C25 Fe1 C27 C26 37.27(13)
C20 Fe1 C27 C26 172.4(3)
C26 C27 C28 C29 0.2(2)
Fe1 C27 C28 C29 59.73(15)
C26 C27 C28 Fe1 -59.51(15)
C26 Fe1 C28 C27 38.06(13)
C23 Fe1 C28 C27 -82.97(15)
C22 Fe1 C28 C27 -48.2(2)
C24 Fe1 C28 C27 -126.34(13)
C29 Fe1 C28 C27 119.13(18)
C25 Fe1 C28 C27 82.34(13)
C20 Fe1 C28 C27 -165.88(12)
C26 Fe1 C28 C29 -81.08(13)
C23 Fe1 C28 C29 157.90(13)
C27 Fe1 C28 C29 -119.13(18)
C22 Fe1 C28 C29 -167.35(16)
C24 Fe1 C28 C29 114.53(13)
C25 Fe1 C28 C29 -36.79(12)
C20 Fe1 C28 C29 74.98(15)
C27 C28 C29 C25 -0.5(2)
Fe1 C28 C29 C25 58.89(14)
C27 C28 C29 Fe1 -59.40(15)
C26 C25 C29 C28 0.6(2)
Si1 C25 C29 C28 171.28(15)
Fe1 C25 C29 C28 -58.41(14)
C26 C25 C29 Fe1 59.00(13)
Si1 C25 C29 Fe1 -130.31(17)
C26 Fe1 C29 C28 81.71(14)
C23 Fe1 C29 C28 -42.9(2)
C27 Fe1 C29 C28 37.59(13)
C22 Fe1 C29 C28 140.4(4)
C24 Fe1 C29 C28 -83.53(15)
C21 Fe1 C29 C28 -169.55(13)
C25 Fe1 C29 C28 120.95(18)
C20 Fe1 C29 C28 -128.12(13)
C26 Fe1 C29 C25 -39.24(12)
C23 Fe1 C29 C25 -163.87(16)
C27 Fe1 C29 C25 -83.37(13)
C22 Fe1 C29 C25 19.4(5)
C24 Fe1 C29 C25 155.51(11)
C28 Fe1 C29 C25 -120.95(18)
C21 Fe1 C29 C25 69.50(15)
C20 Fe1 C29 C25 110.92(12)
C25 Si1 C30 C31 -14.1(2)
C10 Si1 C30 C31 -140.5(2)
C11 Si1 C30 C31 102.8(2)
C25 Si1 C30 C34 176.25(16)
C10 Si1 C30 C34 49.8(2)
C11 Si1 C30 C34 -66.86(19)
C25 Si1 C30 Fe2 86.06(16)
C10 Si1 C30 Fe2 -40.39(18)
C11 Si1 C30 Fe2 -157.05(15)
C32 Fe2 C30 C31 -37.37(15)
C36 Fe2 C30 C31 45.0(2)
C37 Fe2 C30 C31 -148.1(3)
C33 Fe2 C30 C31 -80.86(16)
C34 Fe2 C30 C31 -117.56(19)
C38 Fe2 C30 C31 170.14(13)
C39 Fe2 C30 C31 127.50(13)
C35 Fe2 C30 C31 83.23(14)
C32 Fe2 C30 C34 80.19(17)
C31 Fe2 C30 C34 117.56(19)
C36 Fe2 C30 C34 162.54(19)
C37 Fe2 C30 C34 -30.6(4)
C33 Fe2 C30 C34 36.70(16)
C38 Fe2 C30 C34 -72.30(17)
C39 Fe2 C30 C34 -114.94(15)
C35 Fe2 C30 C34 -159.21(14)
C32 Fe2 C30 Si1 -165.4(2)
C31 Fe2 C30 Si1 -128.0(2)
C36 Fe2 C30 Si1 -83.1(2)
C37 Fe2 C30 Si1 83.8(4)
C33 Fe2 C30 Si1 151.1(2)
C34 Fe2 C30 Si1 114.4(2)
C38 Fe2 C30 Si1 42.1(2)
C39 Fe2 C30 Si1 -0.54(18)
C35 Fe2 C30 Si1 -44.81(19)
C34 C30 C31 C32 0.2(2)
Si1 C30 C31 C32 -170.76(17)
Fe2 C30 C31 C32 59.00(16)
C34 C30 C31 Fe2 -58.82(14)
Si1 C30 C31 Fe2 130.25(18)
C36 Fe2 C31 C32 81.47(18)
C37 Fe2 C31 C32 45.6(3)
C33 Fe2 C31 C32 -37.62(17)
C34 Fe2 C31 C32 -81.35(17)
C38 Fe2 C31 C32 -161.2(4)
C39 Fe2 C31 C32 164.69(16)
C35 Fe2 C31 C32 124.93(16)
C30 Fe2 C31 C32 -120.2(2)
C32 Fe2 C31 C30 120.2(2)
C36 Fe2 C31 C30 -158.30(12)
C37 Fe2 C31 C30 165.80(15)
C33 Fe2 C31 C30 82.60(15)
C34 Fe2 C31 C30 38.87(13)
C38 Fe2 C31 C30 -41.0(5)
C39 Fe2 C31 C30 -75.09(16)
C35 Fe2 C31 C30 -114.84(13)
C30 C31 C32 C33 -0.1(3)
Fe2 C31 C32 C33 59.92(17)
C30 C31 C32 Fe2 -60.05(16)
C31 Fe2 C32 C33 -119.0(2)
C36 Fe2 C32 C33 126.52(15)
C37 Fe2 C32 C33 84.17(16)
C34 Fe2 C32 C33 -37.76(15)
C38 Fe2 C32 C33 53.7(3)
C39 Fe2 C32 C33 -175.1(3)
C35 Fe2 C32 C33 165.97(14)
C30 Fe2 C32 C33 -81.98(16)
C36 Fe2 C32 C31 -114.47(15)
C37 Fe2 C32 C31 -156.82(14)
C33 Fe2 C32 C31 119.0(2)
C34 Fe2 C32 C31 81.25(16)
C38 Fe2 C32 C31 172.68(17)
C39 Fe2 C32 C31 -56.1(4)
C35 Fe2 C32 C31 -75.02(17)
C30 Fe2 C32 C31 37.03(14)
C31 C32 C33 C34 0.0(3)
Fe2 C32 C33 C34 59.61(17)
C31 C32 C33 Fe2 -59.59(16)
C31 Fe2 C33 C32 38.08(14)
C36 Fe2 C33 C32 -70.90(17)
C37 Fe2 C33 C32 -111.02(15)
C34 Fe2 C33 C32 119.0(2)
C38 Fe2 C33 C32 -152.72(14)
C39 Fe2 C33 C32 177.30(18)
C35 Fe2 C33 C32 -42.6(4)
C30 Fe2 C33 C32 81.78(15)
C32 Fe2 C33 C34 -119.0(2)
C31 Fe2 C33 C34 -80.88(16)
C36 Fe2 C33 C34 170.13(14)
C37 Fe2 C33 C34 130.02(15)
C38 Fe2 C33 C34 88.32(16)
C39 Fe2 C33 C34 58.3(3)
C35 Fe2 C33 C34 -161.6(3)
C30 Fe2 C33 C34 -37.18(14)
C32 C33 C34 C30 0.1(3)
Fe2 C33 C34 C30 59.35(16)
C32 C33 C34 Fe2 -59.26(17)
C31 C30 C34 C33 -0.2(2)
Si1 C30 C34 C33 171.89(16)
Fe2 C30 C34 C33 -58.84(16)
C31 C30 C34 Fe2 58.68(14)
Si1 C30 C34 Fe2 -129.27(15)
C32 Fe2 C34 C33 37.78(16)
C31 Fe2 C34 C33 82.15(17)
C36 Fe2 C34 C33 -29.8(4)
C37 Fe2 C34 C33 -67.8(2)
C38 Fe2 C34 C33 -109.87(17)
C39 Fe2 C34 C33 -153.46(15)
C35 Fe2 C34 C33 167.5(2)
C30 Fe2 C34 C33 120.6(2)
C32 Fe2 C34 C30 -82.87(15)
C31 Fe2 C34 C30 -38.49(13)
C36 Fe2 C34 C30 -150.5(3)
C37 Fe2 C34 C30 171.51(13)
C33 Fe2 C34 C30 -120.6(2)
C38 Fe2 C34 C30 129.49(13)
C39 Fe2 C34 C30 85.89(15)
C35 Fe2 C34 C30 46.9(3)
C20 Ga1 C35 C39 -4.2(2)
C1 Ga1 C35 C39 -159.19(16)
N1 Ga1 C35 C39 110.07(18)
C20 Ga1 C35 C36 172.51(16)
C1 Ga1 C35 C36 17.5(2)
N1 Ga1 C35 C36 -73.27(18)
C20 Ga1 C35 Fe2 85.07(14)
C1 Ga1 C35 Fe2 -69.96(15)
N1 Ga1 C35 Fe2 -160.70(11)
C32 Fe2 C35 C39 173.01(12)
C31 Fe2 C35 C39 131.25(12)
C36 Fe2 C35 C39 -117.59(17)
C37 Fe2 C35 C39 -80.38(13)
C33 Fe2 C35 C39 -154.0(3)
C34 Fe2 C35 C39 55.0(3)
C38 Fe2 C35 C39 -36.93(12)
C30 Fe2 C35 C39 88.45(13)
C32 Fe2 C35 C36 -69.39(15)
C31 Fe2 C35 C36 -111.16(13)
C37 Fe2 C35 C36 37.21(13)
C33 Fe2 C35 C36 -36.4(4)
C34 Fe2 C35 C36 172.6(2)
C38 Fe2 C35 C36 80.66(13)
C39 Fe2 C35 C36 117.59(17)
C30 Fe2 C35 C36 -153.96(12)
C32 Fe2 C35 Ga1 50.89(17)
C31 Fe2 C35 Ga1 9.12(15)
C36 Fe2 C35 Ga1 120.28(18)
C37 Fe2 C35 Ga1 157.49(15)
C33 Fe2 C35 Ga1 83.9(3)
C34 Fe2 C35 Ga1 -67.1(3)
C38 Fe2 C35 Ga1 -159.06(15)
C39 Fe2 C35 Ga1 -122.13(18)
C30 Fe2 C35 Ga1 -33.68(16)
C39 C35 C36 C37 0.0(2)
Ga1 C35 C36 C37 -177.29(15)
Fe2 C35 C36 C37 -59.17(15)
C39 C35 C36 Fe2 59.14(13)
Ga1 C35 C36 Fe2 -118.13(15)
C32 Fe2 C36 C37 -111.25(15)
C31 Fe2 C36 C37 -153.44(13)
C33 Fe2 C36 C37 -71.82(17)
C34 Fe2 C36 C37 -48.7(4)
C38 Fe2 C36 C37 37.54(13)
C39 Fe2 C36 C37 81.70(13)
C35 Fe2 C36 C37 120.23(18)
C30 Fe2 C36 C37 175.40(17)
C32 Fe2 C36 C35 128.52(14)
C31 Fe2 C36 C35 86.34(14)
C37 Fe2 C36 C35 -120.23(18)
C33 Fe2 C36 C35 167.96(14)
C34 Fe2 C36 C35 -168.9(3)
C38 Fe2 C36 C35 -82.69(13)
C39 Fe2 C36 C35 -38.53(12)
C30 Fe2 C36 C35 55.2(2)
C35 C36 C37 C38 0.2(2)
Fe2 C36 C37 C38 -59.67(15)
C35 C36 C37 Fe2 59.87(14)
C32 Fe2 C37 C38 -156.79(14)
C31 Fe2 C37 C38 172.05(17)
C36 Fe2 C37 C38 119.23(18)
C33 Fe2 C37 C38 -114.76(15)
C34 Fe2 C37 C38 -76.22(16)
C39 Fe2 C37 C38 38.16(12)
C35 Fe2 C37 C38 81.94(13)
C30 Fe2 C37 C38 -51.5(4)
C32 Fe2 C37 C36 83.98(16)
C31 Fe2 C37 C36 52.8(2)
C33 Fe2 C37 C36 126.01(15)
C34 Fe2 C37 C36 164.55(14)
C38 Fe2 C37 C36 -119.23(18)
C39 Fe2 C37 C36 -81.07(13)
C35 Fe2 C37 C36 -37.30(12)
C30 Fe2 C37 C36 -170.7(3)
C36 C37 C38 C39 -0.3(2)
Fe2 C37 C38 C39 -59.58(14)
C36 C37 C38 Fe2 59.30(15)
C32 Fe2 C38 C37 45.0(3)
C31 Fe2 C38 C37 -159.8(4)
C36 Fe2 C38 C37 -37.87(12)
C33 Fe2 C38 C37 81.18(15)
C34 Fe2 C38 C37 124.69(13)
C39 Fe2 C38 C37 -118.71(17)
C35 Fe2 C38 C37 -81.95(13)
C30 Fe2 C38 C37 166.25(12)
C32 Fe2 C38 C39 163.7(2)
C31 Fe2 C38 C39 -41.0(5)
C36 Fe2 C38 C39 80.84(13)
C37 Fe2 C38 C39 118.71(17)
C33 Fe2 C38 C39 -160.12(14)
C34 Fe2 C38 C39 -116.61(13)
C35 Fe2 C38 C39 36.76(12)
C30 Fe2 C38 C39 -75.04(15)
C37 C38 C39 C35 0.3(2)
Fe2 C38 C39 C35 -59.14(14)
C37 C38 C39 Fe2 59.41(15)
C36 C35 C39 C38 -0.1(2)
Ga1 C35 C39 C38 177.07(15)
Fe2 C35 C39 C38 58.54(14)
C36 C35 C39 Fe2 -58.69(13)
Ga1 C35 C39 Fe2 118.53(16)
C32 Fe2 C39 C38 -144.6(4)
C31 Fe2 C39 C38 170.16(13)
C36 Fe2 C39 C38 -82.03(13)
C37 Fe2 C39 C38 -37.83(12)
C33 Fe2 C39 C38 42.6(3)
C34 Fe2 C39 C38 83.25(14)
C35 Fe2 C39 C38 -120.84(17)
C30 Fe2 C39 C38 127.79(13)
C32 Fe2 C39 C35 -23.7(4)
C31 Fe2 C39 C35 -69.00(15)
C36 Fe2 C39 C35 38.81(11)
C37 Fe2 C39 C35 83.01(13)
C33 Fe2 C39 C35 163.46(19)
C34 Fe2 C39 C35 -155.91(12)
C38 Fe2 C39 C35 120.84(17)
C30 Fe2 C39 C35 -111.37(12)
